data_7222172
loop_
_publ_author_name
'Emmerling, F.'
'Roehr, C.'

_publ_section_title
;
 Die neuen Oxobismutate(III) Cs6 Bi4 O9, K9 Bi5 O13 und A2 Bi4 O7 (A= Rb,
 Cs)
;
_journal_name_full
;
Zeitschrift fuer Naturforschung, Teil B. Anorganische Chemie, Organische 
Chemie (42,1987-)
;
_journal_page_first 1090
_journal_page_last 1100
_journal_volume 57
_journal_year 2002
_chemical_formula_sum 'Bi4 Cs6 O9'
_chemical_name_systematic 'Cs6 (Bi4 O9)'
_space_group_IT_number 2
_symmetry_space_group_name_Hall '-P 1'
_symmetry_space_group_name_H-M 'P -1'
_cell_angle_alpha 103.658
_cell_angle_beta 93.694
_cell_angle_gamma 91.662
_cell_formula_units_Z 2
_cell_length_a 8.1382
_cell_length_b 9.916
_cell_length_c 12.1383
_cell_volume 948.877
_citation_journal_id_ASTM ZNBSEN
_cod_data_source_file Emmerling_ZNBSEN_2002_1082.cif
_cod_data_source_block Bi4Cs6O9
_cod_original_cell_volume 948.8768
_cod_database_code 7222172

loop_
_symmetry_equiv_pos_as_xyz
x,y,z
-x,-y,-z

loop_
_atom_site_label
_atom_site_type_symbol
_atom_site_fract_x
_atom_site_fract_y
_atom_site_fract_z
_atom_site_occupancy
_atom_site_U_iso_or_equiv
O3 O-2 0.2106 0.22 0.1756 1 0.0
Bi4 Bi+3 0.11213 0.5472 0.63278 1 0.0
Cs3 Cs+1 0.88177 0.03966 0.13535 1 0.0
O9 O-2 0.1019 0.624 0.4881 1 0.0
Cs1 Cs+1 0.44484 0.23818 0.74127 1 0.0
O6 O-2 0.8103 0.0091 0.3698 1 0.0
Cs6 Cs+1 0.06388 0.75147 0.25378 1 0.0
O4 O-2 0.233 0.8998 0.1029 1 0.0
O1 O-2 0.2902 0.5226 0.1425 1 0.0
O2 O-2 0.256 0.278 0.9347 1 0.0
O7 O-2 0.7062 0.271 0.2927 1 0.0
Bi2 Bi+3 0.38745 0.06714 0.14529 1 0.0
Cs5 Cs+1 0.62331 0.36427 0.05949 1 0.0
Bi1 Bi+3 0.13615 0.35771 0.07137 1 0.0
O8 O-2 0.283 0.406 0.6 1 0.0
Bi3 Bi+3 0.66034 0.16354 0.41547 1 0.0
Cs2 Cs+1 0.38034 0.44893 0.36226 1 0.0
Cs4 Cs+1 0.14725 0.14832 0.44457 1 0.0
O5 O-2 0.4416 0.0647 0.3179 1 0.0
